data_4126670
loop_
_publ_author_name
'Liffert, Raphael'
'Linden, Anthony'
'Gademann, Karl'

_publ_section_title
;
 Total Synthesis of the Sesquiterpenoid Periconianone A Based on a
 Postulated Biogenesis.
;
_journal_name_full 'Journal of the American Chemical Society'
_journal_paper_doi 10.1021/jacs.7b10053
_journal_year 2017
_chemical_absolute_configuration ad
_chemical_formula_moiety 'C22 H38 O3 Si'
_chemical_formula_sum 'C22 H38 O3 Si'
_chemical_formula_weight 378.61
_chemical_melting_point 434.3
_chemical_name_systematic
;
(3R,4aR,5R,6R)-3-((R)-but-3-en-2-yl)-6-((tert-butyldimethylsilyl)oxy)-
3-hydroxy-4a,5-dimethyl-4,4a,5,6,7,8-hexahydronaphthalen-2(3H)-one
;
_space_group_crystal_system monoclinic
_space_group_IT_number 5
_space_group_name_Hall 'C 2y'
_space_group_name_H-M_alt 'C 1 2 1'
_symmetry_space_group_name_Hall 'C 2y'
_symmetry_space_group_name_H-M 'C 1 2 1'
_atom_sites_solution_hydrogens mixed
_audit_creation_method SHELXL-2016/6
_cell_angle_alpha 90
_cell_angle_beta 94.354(2)
_cell_angle_gamma 90
_cell_formula_units_Z 4
_cell_length_a 25.2644(6)
_cell_length_b 7.33538(18)
_cell_length_c 12.3638(3)
_cell_measurement_reflns_used 5160
_cell_measurement_temperature 160(2)
_cell_measurement_theta_max 73.3120
_cell_measurement_theta_min 3.5690
_cell_volume 2284.70(10)
_computing_cell_refinement 'CrysAlisPro, Version 1.171.38.46 (Rigaku Oxford Diffraction, 2017)'
_computing_data_collection 'CrysAlisPro, Version 1.171.38.46 (Rigaku Oxford Diffraction, 2017)'
_computing_data_reduction 'CrysAlisPro, Version 1.171.38.46 (Rigaku Oxford Diffraction, 2017)'
_computing_molecular_graphics 'ORTEPII (Johnson, 1976)'
_computing_publication_material 'SHELXL-2016 and PLATON (Spek, 2015)'
_computing_structure_refinement 'SHELXL-2016 (Sheldrick, 2015b)'
_computing_structure_solution 'SHELXT-2014 (Sheldrick, 2015a)'
_diffrn_ambient_environment N~2~
_diffrn_ambient_temperature 160(2)
_diffrn_detector 'CCD area detector'
_diffrn_detector_area_resol_mean 10.3801
_diffrn_detector_type 'Atlas CCD area detector on \k goniostat'
_diffrn_measured_fraction_theta_full 1.000
_diffrn_measured_fraction_theta_max 0.984
_diffrn_measurement_device 'four-circle \k-geometry diffractometer'
_diffrn_measurement_device_type 'Oxford Diffraction SuperNova, dual radiation diffractometer'
_diffrn_measurement_method '\w scans'
_diffrn_radiation_monochromator mirror
_diffrn_radiation_probe x-ray
_diffrn_radiation_type 'Cu K\a'
_diffrn_radiation_wavelength 1.54184
_diffrn_reflns_av_R_equivalents 0.0306
_diffrn_reflns_av_unetI/netI 0.0353
_diffrn_reflns_Laue_measured_fraction_full 1.000
_diffrn_reflns_Laue_measured_fraction_max 0.984
_diffrn_reflns_limit_h_max 31
_diffrn_reflns_limit_h_min -31
_diffrn_reflns_limit_k_max 9
_diffrn_reflns_limit_k_min -8
_diffrn_reflns_limit_l_max 14
_diffrn_reflns_limit_l_min -15
_diffrn_reflns_number 11790
_diffrn_reflns_point_group_measured_fraction_full 0.973
_diffrn_reflns_point_group_measured_fraction_max 0.945
_diffrn_reflns_theta_full 67.684
_diffrn_reflns_theta_max 74.087
_diffrn_reflns_theta_min 3.509
_diffrn_source 'micro-focus sealed X-ray tube'
_diffrn_source_type 'SuperNova (Cu) X-ray source'
_exptl_absorpt_coefficient_mu 1.030
_exptl_absorpt_correction_T_max 1.00000
_exptl_absorpt_correction_T_min 0.73160
_exptl_absorpt_correction_type multi-scan
_exptl_absorpt_process_details
;
Empirical absorption correction using spherical harmonics,
implemented in the SCALE3 ABSPACK scaling algorithm.
CrysAlisPro, Version 1.171.38.46 (Rigaku Oxford Diffraction, 2015)
;
_exptl_crystal_colour colourless
_exptl_crystal_density_diffrn 1.101
_exptl_crystal_description needle
_exptl_crystal_F_000 832
_exptl_crystal_size_max 0.26
_exptl_crystal_size_mid 0.06
_exptl_crystal_size_min 0.02
_refine_diff_density_max 0.640
_refine_diff_density_min -0.210
_refine_diff_density_rms 0.044
_refine_ls_abs_structure_details
;
 Flack x determined using 1660 quotients [(I+)-(I-)]/[(I+)+(I-)]
 (Parsons, Flack and Wagner, Acta Cryst. B69 (2013) 249-259).
;
_refine_ls_abs_structure_Flack -0.03(2)
_refine_ls_extinction_method none
_refine_ls_goodness_of_fit_ref 1.029
_refine_ls_hydrogen_treatment mixed
_refine_ls_matrix_type full
_refine_ls_number_parameters 287
_refine_ls_number_reflns 4406
_refine_ls_number_restraints 98
_refine_ls_restrained_S_all 1.040
_refine_ls_R_factor_all 0.0475
_refine_ls_R_factor_gt 0.0440
_refine_ls_shift/su_max 0.000
_refine_ls_shift/su_mean 0.000
_refine_ls_structure_factor_coef Fsqd
_refine_ls_weighting_details 'w=1/[\s^2^(Fo^2^)+(0.0800P)^2^+0.5017P] where P=(Fo^2^+2Fc^2^)/3'
_refine_ls_weighting_scheme calc
_refine_ls_wR_factor_gt 0.1191
_refine_ls_wR_factor_ref 0.1229
_reflns_Friedel_coverage 0.776
_reflns_Friedel_fraction_full 0.941
_reflns_Friedel_fraction_max 0.899
_reflns_number_gt 4108
_reflns_number_total 4406
_reflns_threshold_expression 'I > 2\s(I)'
_cod_data_source_file ja7b10053_si_003.cif
_cod_data_source_block 12
_cod_depositor_comments
;
The following automatic conversions were performed:

'_atom_sites_solution_hydrogens' value 'geom & difmap' was changed to
'mixed'.

Automatic conversion script
Id: cif_fix_values 4973 2017-02-22 13:04:09Z antanas 
;
_cod_database_code 4126670
_shelx_shelxl_version_number 2016/6
_shelx_space_group_comment
;
The symmetry employed for this shelxl refinement is uniquely defined
by the following loop, which should always be used as a source of
symmetry information in preference to the above space-group names.
They are only intended as comments.
;
_oxdiff_exptl_absorpt_empirical_full_min 0.605
_oxdiff_exptl_absorpt_empirical_full_max 1.419
_oxdiff_exptl_absorpt_empirical_details
;
Empirical correction (ABSPACK) includes:
- Absorption correction using spherical harmonics
- Frame scaling
;

loop_
_space_group_symop_operation_xyz
'x, y, z'
'-x, y, -z'
'x+1/2, y+1/2, z'
'-x+1/2, y+1/2, -z'

loop_
_atom_site_label
_atom_site_type_symbol
_atom_site_fract_x
_atom_site_fract_y
_atom_site_fract_z
_atom_site_U_iso_or_equiv
_atom_site_adp_type
_atom_site_occupancy
_atom_site_site_symmetry_order
_atom_site_calc_flag
_atom_site_refinement_flags_posn
_atom_site_refinement_flags_adp
_atom_site_refinement_flags_occupancy
_atom_site_disorder_assembly
_atom_site_disorder_group
Si1 Si 0.39619(3) 0.16018(17) 0.68629(7) 0.0387(2) Uani 1 1 d D . . . .
O1 O 0.39712(9) 0.2036(3) 0.55528(18) 0.0411(5) Uani 1 1 d . . . . .
O2 O 0.27510(10) 0.4743(3) -0.00115(19) 0.0420(5) Uani 1 1 d . . . . .
O3 O 0.27715(8) 0.7713(3) 0.16665(18) 0.0336(5) Uani 1 1 d . . . . .
H3 H 0.2643(18) 0.824(6) 0.110(4) 0.047(11) Uiso 1 1 d . . . . .
C1 C 0.35289(12) 0.2653(4) 0.4865(2) 0.0322(6) Uani 1 1 d . . . . .
H1 H 0.325327 0.316555 0.531866 0.039 Uiso 1 1 calc R U . . .
C2 C 0.37167(12) 0.4141(4) 0.4117(2) 0.0336(6) Uani 1 1 d . . . . .
H2 H 0.398379 0.356308 0.366842 0.040 Uiso 1 1 calc R U . A 2
C3 C 0.32599(10) 0.4879(4) 0.3306(2) 0.0274(5) Uani 1 1 d . . . . .
C4 C 0.35178(11) 0.6083(4) 0.2476(2) 0.0287(5) Uani 1 1 d . . . . .
H41 H 0.361733 0.725518 0.283198 0.034 Uiso 1 1 calc R U . . .
H42 H 0.385056 0.548360 0.229264 0.034 Uiso 1 1 calc R U . . .
C5 C 0.31916(10) 0.6505(4) 0.1419(2) 0.0281(5) Uani 1 1 d . . . . .
C6 C 0.29143(11) 0.4789(4) 0.0946(2) 0.0299(6) Uani 1 1 d . . . . .
C7 C 0.28207(11) 0.3281(4) 0.1676(2) 0.0308(6) Uani 1 1 d . . . . .
H7 H 0.264144 0.223434 0.138167 0.037 Uiso 1 1 calc R U . . .
C8 C 0.29728(10) 0.3286(4) 0.2740(2) 0.0280(5) Uani 1 1 d . . . . .
C9 C 0.28270(12) 0.1706(5) 0.3431(2) 0.0350(6) Uani 1 1 d . . . . .
H91 H 0.270488 0.067815 0.295657 0.042 Uiso 1 1 calc R U . . .
H92 H 0.252945 0.206588 0.386264 0.042 Uiso 1 1 calc R U . . .
C10 C 0.32945(13) 0.1076(4) 0.4198(3) 0.0369(7) Uani 1 1 d . . . . .
H101 H 0.317318 0.012230 0.468859 0.044 Uiso 1 1 calc R U . . .
H102 H 0.357115 0.053841 0.377013 0.044 Uiso 1 1 calc R U . . .
C11 C 0.35952(17) 0.3436(6) 0.7539(3) 0.0521(9) Uani 1 1 d . . . . .
H111 H 0.374436 0.462552 0.736809 0.078 Uiso 1 1 calc R U . . .
H112 H 0.362954 0.324705 0.832589 0.078 Uiso 1 1 calc R U . . .
H113 H 0.321932 0.339740 0.727797 0.078 Uiso 1 1 calc R U . . .
C12 C 0.36267(19) -0.0618(6) 0.7100(4) 0.0584(10) Uani 1 1 d . . . . .
H121 H 0.325607 -0.055772 0.680413 0.088 Uiso 1 1 calc R U . . .
H122 H 0.363876 -0.086301 0.788064 0.088 Uiso 1 1 calc R U . . .
H123 H 0.380942 -0.159880 0.673924 0.088 Uiso 1 1 calc R U . . .
C13A C 0.46841(16) 0.1731(13) 0.7404(5) 0.0517(18) Uani 0.682(11) 1 d D U P B 1
C14A C 0.5010(3) 0.0452(13) 0.6749(6) 0.071(2) Uani 0.682(11) 1 d D U P B 1
H141 H 0.486457 -0.078505 0.677723 0.106 Uiso 0.682(11) 1 calc R U P B 1
H142 H 0.537919 0.045005 0.705454 0.106 Uiso 0.682(11) 1 calc R U P B 1
H143 H 0.499518 0.086508 0.599369 0.106 Uiso 0.682(11) 1 calc R U P B 1
C15A C 0.4720(5) 0.1145(14) 0.8590(6) 0.076(3) Uani 0.682(11) 1 d D U P B 1
H151 H 0.453512 0.203783 0.901612 0.115 Uiso 0.682(11) 1 calc R U P B 1
H152 H 0.509314 0.107515 0.886514 0.115 Uiso 0.682(11) 1 calc R U P B 1
H153 H 0.455319 -0.005322 0.865161 0.115 Uiso 0.682(11) 1 calc R U P B 1
C16A C 0.4902(3) 0.3686(11) 0.7327(7) 0.077(2) Uani 0.682(11) 1 d D U P B 1
H161 H 0.487218 0.408268 0.656778 0.116 Uiso 0.682(11) 1 calc R U P B 1
H162 H 0.527598 0.370789 0.760460 0.116 Uiso 0.682(11) 1 calc R U P B 1
H163 H 0.469736 0.450882 0.775909 0.116 Uiso 0.682(11) 1 calc R U P B 1
C13B C 0.4671(3) 0.090(2) 0.7307(11) 0.057(3) Uani 0.318(11) 1 d D U P B 2
C14B C 0.4864(6) -0.074(2) 0.6692(14) 0.073(3) Uani 0.318(11) 1 d D U P B 2
H144 H 0.464617 -0.180124 0.683503 0.109 Uiso 0.318(11) 1 calc R U P B 2
H145 H 0.523548 -0.098659 0.693226 0.109 Uiso 0.318(11) 1 calc R U P B 2
H146 H 0.483504 -0.047205 0.591280 0.109 Uiso 0.318(11) 1 calc R U P B 2
C15B C 0.4734(12) 0.053(3) 0.8526(11) 0.075(4) Uani 0.318(11) 1 d D U P B 2
H154 H 0.441591 0.094310 0.886026 0.112 Uiso 0.318(11) 1 calc R U P B 2
H155 H 0.504464 0.119345 0.884703 0.112 Uiso 0.318(11) 1 calc R U P B 2
H156 H 0.478369 -0.077841 0.865147 0.112 Uiso 0.318(11) 1 calc R U P B 2
C16B C 0.5006(7) 0.258(2) 0.7054(17) 0.085(4) Uani 0.318(11) 1 d D U P B 2
H164 H 0.502526 0.268789 0.626778 0.127 Uiso 0.318(11) 1 calc R U P B 2
H165 H 0.536426 0.245233 0.740607 0.127 Uiso 0.318(11) 1 calc R U P B 2
H166 H 0.483984 0.368364 0.732697 0.127 Uiso 0.318(11) 1 calc R U P B 2
C17 C 0.40062(19) 0.5657(6) 0.4773(3) 0.0597(11) Uani 1 1 d . . . C 2
H171 H 0.376215 0.622914 0.525082 0.090 Uiso 1 1 calc R U . C 2
H172 H 0.413300 0.657392 0.427752 0.090 Uiso 1 1 calc R U . C 2
H173 H 0.430908 0.513918 0.521154 0.090 Uiso 1 1 calc R U . C 2
C18 C 0.28488(13) 0.5971(4) 0.3901(3) 0.0378(7) Uani 1 1 d . . . D 2
H181 H 0.269511 0.518584 0.443723 0.057 Uiso 1 1 calc R U . D 2
H182 H 0.256685 0.640248 0.337519 0.057 Uiso 1 1 calc R U . D 2
H183 H 0.302311 0.701750 0.426941 0.057 Uiso 1 1 calc R U . D 2
C19 C 0.35271(12) 0.7385(4) 0.0560(2) 0.0345(6) Uani 1 1 d . . . E 2
H19 H 0.328160 0.764612 -0.009465 0.041 Uiso 1 1 calc R U . E 2
C20 C 0.37652(14) 0.9166(5) 0.0940(3) 0.0435(7) Uani 1 1 d . . . E 2
H20 H 0.401515 0.914175 0.155437 0.052 Uiso 1 1 calc R U . E 2
C21 C 0.36568(19) 1.0736(6) 0.0497(4) 0.0659(12) Uani 1 1 d . . . E 2
H211 H 0.340887 1.081776 -0.011811 0.079 Uiso 1 1 calc R U . E 2
H212 H 0.382517 1.180585 0.078792 0.079 Uiso 1 1 calc R U . E 2
C22 C 0.39654(15) 0.6111(5) 0.0198(3) 0.0458(8) Uani 1 1 d . . . E 2
H221 H 0.425267 0.603257 0.077528 0.069 Uiso 1 1 calc R U . E 2
H222 H 0.410518 0.659686 -0.046127 0.069 Uiso 1 1 calc R U . E 2
H223 H 0.381706 0.489404 0.005092 0.069 Uiso 1 1 calc R U . E 2

loop_
_atom_site_aniso_label
_atom_site_aniso_U_11
_atom_site_aniso_U_22
_atom_site_aniso_U_33
_atom_site_aniso_U_23
_atom_site_aniso_U_13
_atom_site_aniso_U_12
Si1 0.0364(4) 0.0540(5) 0.0251(4) 0.0072(4) -0.0015(3) 0.0001(4)
O1 0.0394(10) 0.0581(15) 0.0252(11) 0.0078(9) -0.0023(8) 0.0075(9)
O2 0.0560(13) 0.0416(11) 0.0263(11) 0.0013(9) -0.0112(10) -0.0113(10)
O3 0.0389(10) 0.0329(10) 0.0286(11) 0.0010(8) -0.0017(9) 0.0071(8)
C1 0.0365(14) 0.0386(15) 0.0212(13) 0.0027(11) -0.0005(11) 0.0064(11)
C2 0.0363(14) 0.0385(14) 0.0249(14) 0.0022(12) -0.0045(11) -0.0029(12)
C3 0.0311(12) 0.0304(12) 0.0203(13) -0.0025(10) -0.0003(10) 0.0007(10)
C4 0.0326(12) 0.0287(12) 0.0239(13) -0.0007(10) -0.0030(10) -0.0018(9)
C5 0.0325(11) 0.0267(12) 0.0243(13) -0.0005(11) -0.0032(10) -0.0013(11)
C6 0.0329(12) 0.0319(13) 0.0242(15) -0.0028(11) -0.0024(11) -0.0011(10)
C7 0.0339(13) 0.0300(13) 0.0278(15) -0.0032(11) -0.0012(11) -0.0040(10)
C8 0.0295(12) 0.0284(13) 0.0261(14) -0.0015(11) 0.0020(10) 0.0001(10)
C9 0.0437(14) 0.0334(13) 0.0274(14) 0.0021(13) -0.0014(11) -0.0070(13)
C10 0.0507(16) 0.0317(14) 0.0281(15) 0.0047(11) 0.0011(13) 0.0018(11)
C11 0.066(2) 0.054(2) 0.0364(19) -0.0089(16) 0.0022(17) -0.0022(17)
C12 0.080(3) 0.050(2) 0.044(2) 0.0115(17) 0.001(2) -0.0044(19)
C13A 0.031(2) 0.096(5) 0.028(2) 0.012(3) -0.0019(17) 0.001(3)
C14A 0.048(3) 0.113(5) 0.052(3) 0.007(4) 0.001(3) 0.022(3)
C15A 0.043(3) 0.149(9) 0.036(3) 0.026(4) -0.009(2) 0.009(5)
C16A 0.046(3) 0.103(7) 0.080(5) -0.004(4) -0.009(3) -0.034(4)
C13B 0.039(4) 0.097(6) 0.034(4) 0.008(5) -0.003(3) 0.003(4)
C14B 0.046(5) 0.111(8) 0.060(6) 0.001(7) -0.005(5) 0.026(6)
C15B 0.046(5) 0.142(11) 0.035(5) 0.025(6) -0.005(4) 0.011(7)
C16B 0.056(6) 0.110(9) 0.085(7) 0.007(7) -0.006(6) -0.033(7)
C17 0.075(3) 0.057(2) 0.042(2) 0.0090(18) -0.0267(19) -0.023(2)
C18 0.0504(16) 0.0345(14) 0.0296(16) -0.0043(12) 0.0098(13) 0.0072(12)
C19 0.0406(15) 0.0360(14) 0.0266(15) 0.0042(12) 0.0001(12) -0.0034(11)
C20 0.0511(18) 0.0417(16) 0.0379(18) 0.0016(14) 0.0047(14) -0.0126(14)
C21 0.071(3) 0.045(2) 0.084(3) 0.003(2) 0.027(2) -0.0056(19)
C22 0.0536(18) 0.0473(19) 0.0380(18) 0.0019(14) 0.0128(14) 0.0006(14)

loop_
_atom_type_symbol
_atom_type_description
_atom_type_scat_dispersion_real
_atom_type_scat_dispersion_imag
_atom_type_scat_source
C C 0.0181 0.0091 'International Tables Vol C Tables 4.2.6.8 and 6.1.1.4'
H H 0.0000 0.0000 'International Tables Vol C Tables 4.2.6.8 and 6.1.1.4'
O O 0.0492 0.0322 'International Tables Vol C Tables 4.2.6.8 and 6.1.1.4'
Si Si 0.2541 0.3302 'International Tables Vol C Tables 4.2.6.8 and 6.1.1.4'

loop_
_geom_angle_atom_site_label_1
_geom_angle_atom_site_label_2
_geom_angle_atom_site_label_3
_geom_angle
O1 Si1 C11 110.15(16)
O1 Si1 C12 111.21(17)
C11 Si1 C12 108.2(2)
O1 Si1 C13A 104.5(2)
C11 Si1 C13A 107.6(3)
C12 Si1 C13A 115.1(3)
O1 Si1 C13B 104.6(4)
C11 Si1 C13B 123.6(5)
C12 Si1 C13B 98.5(5)
C1 O1 Si1 125.24(19)
C5 O3 H3 111(3)
O1 C1 C10 109.8(2)
O1 C1 C2 108.8(2)
C10 C1 C2 110.0(2)
O1 C1 H1 109.4
C10 C1 H1 109.4
C2 C1 H1 109.4
C1 C2 C17 110.9(3)
C1 C2 C3 112.7(2)
C17 C2 C3 112.8(3)
C1 C2 H2 106.7
C17 C2 H2 106.7
C3 C2 H2 106.7
C8 C3 C4 110.3(2)
C8 C3 C18 107.7(2)
C4 C3 C18 110.8(2)
C8 C3 C2 109.4(2)
C4 C3 C2 107.3(2)
C18 C3 C2 111.4(2)
C5 C4 C3 117.5(2)
C5 C4 H41 107.9
C3 C4 H41 107.9
C5 C4 H42 107.9
C3 C4 H42 107.9
H41 C4 H42 107.2
O3 C5 C4 107.7(2)
O3 C5 C6 105.3(2)
C4 C5 C6 111.2(2)
O3 C5 C19 110.0(2)
C4 C5 C19 112.6(2)
C6 C5 C19 109.8(2)
O2 C6 C7 121.3(3)
O2 C6 C5 120.1(3)
C7 C6 C5 118.5(2)
C8 C7 C6 123.9(3)
C8 C7 H7 118.1
C6 C7 H7 118.1
C7 C8 C9 119.4(2)
C7 C8 C3 123.0(3)
C9 C8 C3 117.5(2)
C8 C9 C10 112.0(2)
C8 C9 H91 109.2
C10 C9 H91 109.2
C8 C9 H92 109.2
C10 C9 H92 109.2
H91 C9 H92 107.9
C1 C10 C9 111.0(2)
C1 C10 H101 109.4
C9 C10 H101 109.4
C1 C10 H102 109.4
C9 C10 H102 109.4
H101 C10 H102 108.0
Si1 C11 H111 109.5
Si1 C11 H112 109.5
H111 C11 H112 109.5
Si1 C11 H113 109.5
H111 C11 H113 109.5
H112 C11 H113 109.5
Si1 C12 H121 109.5
Si1 C12 H122 109.5
H121 C12 H122 109.5
Si1 C12 H123 109.5
H121 C12 H123 109.5
H122 C12 H123 109.5
C14A C13A C15A 110.1(6)
C14A C13A C16A 109.3(4)
C15A C13A C16A 109.0(5)
C14A C13A Si1 109.0(5)
C15A C13A Si1 108.0(6)
C16A C13A Si1 111.3(5)
C13A C14A H141 109.5
C13A C14A H142 109.5
H141 C14A H142 109.5
C13A C14A H143 109.5
H141 C14A H143 109.5
H142 C14A H143 109.5
C13A C15A H151 109.5
C13A C15A H152 109.5
H151 C15A H152 109.5
C13A C15A H153 109.5
H151 C15A H153 109.5
H152 C15A H153 109.5
C13A C16A H161 109.5
C13A C16A H162 109.5
H161 C16A H162 109.5
C13A C16A H163 109.5
H161 C16A H163 109.5
H162 C16A H163 109.5
C14B C13B C15B 109.8(7)
C14B C13B C16B 109.2(6)
C15B C13B C16B 108.9(7)
C14B C13B Si1 113.5(9)
C15B C13B Si1 111.1(14)
C16B C13B Si1 104.1(10)
C13B C14B H144 109.5
C13B C14B H145 109.5
H144 C14B H145 109.5
C13B C14B H146 109.5
H144 C14B H146 109.5
H145 C14B H146 109.5
C13B C15B H154 109.5
C13B C15B H155 109.5
H154 C15B H155 109.5
C13B C15B H156 109.5
H154 C15B H156 109.5
H155 C15B H156 109.5
C13B C16B H164 109.5
C13B C16B H165 109.5
H164 C16B H165 109.5
C13B C16B H166 109.5
H164 C16B H166 109.5
H165 C16B H166 109.5
C2 C17 H171 109.5
C2 C17 H172 109.5
H171 C17 H172 109.5
C2 C17 H173 109.5
H171 C17 H173 109.5
H172 C17 H173 109.5
C3 C18 H181 109.5
C3 C18 H182 109.5
H181 C18 H182 109.5
C3 C18 H183 109.5
H181 C18 H183 109.5
H182 C18 H183 109.5
C20 C19 C22 109.8(3)
C20 C19 C5 112.1(3)
C22 C19 C5 112.9(3)
C20 C19 H19 107.2
C22 C19 H19 107.2
C5 C19 H19 107.2
C21 C20 C19 125.1(4)
C21 C20 H20 117.4
C19 C20 H20 117.4
C20 C21 H211 120.0
C20 C21 H212 120.0
H211 C21 H212 120.0
C19 C22 H221 109.5
C19 C22 H222 109.5
H221 C22 H222 109.5
C19 C22 H223 109.5
H221 C22 H223 109.5
H222 C22 H223 109.5

loop_
_geom_bond_atom_site_label_1
_geom_bond_atom_site_label_2
_geom_bond_distance
Si1 O1 1.653(2)
Si1 C11 1.867(4)
Si1 C12 1.869(4)
Si1 C13A 1.897(4)
Si1 C13B 1.904(6)
O1 C1 1.426(3)
O2 C6 1.224(4)
O3 C5 1.433(3)
O3 H3 0.84(5)
C1 C10 1.515(4)
C1 C2 1.529(4)
C1 H1 1.0000
C2 C17 1.530(5)
C2 C3 1.567(4)
C2 H2 1.0000
C3 C8 1.518(4)
C3 C4 1.537(4)
C3 C18 1.542(4)
C4 C5 1.523(4)
C4 H41 0.9900
C4 H42 0.9900
C5 C6 1.535(4)
C5 C19 1.549(4)
C6 C7 1.458(4)
C7 C8 1.342(4)
C7 H7 0.9500
C8 C9 1.503(4)
C9 C10 1.529(4)
C9 H91 0.9900
C9 H92 0.9900
C10 H101 0.9900
C10 H102 0.9900
C11 H111 0.9800
C11 H112 0.9800
C11 H113 0.9800
C12 H121 0.9800
C12 H122 0.9800
C12 H123 0.9800
C13A C14A 1.521(9)
C13A C15A 1.525(6)
C13A C16A 1.541(10)
C14A H141 0.9800
C14A H142 0.9800
C14A H143 0.9800
C15A H151 0.9800
C15A H152 0.9800
C15A H153 0.9800
C16A H161 0.9800
C16A H162 0.9800
C16A H163 0.9800
C13B C14B 1.521(11)
C13B C15B 1.527(8)
C13B C16B 1.542(12)
C14B H144 0.9800
C14B H145 0.9800
C14B H146 0.9800
C15B H154 0.9800
C15B H155 0.9800
C15B H156 0.9800
C16B H164 0.9800
C16B H165 0.9800
C16B H166 0.9800
C17 H171 0.9800
C17 H172 0.9800
C17 H173 0.9800
C18 H181 0.9800
C18 H182 0.9800
C18 H183 0.9800
C19 C20 1.499(5)
C19 C22 1.541(5)
C19 H19 1.0000
C20 C21 1.296(6)
C20 H20 0.9500
C21 H211 0.9500
C21 H212 0.9500
C22 H221 0.9800
C22 H222 0.9800
C22 H223 0.9800

loop_
_geom_hbond_atom_site_label_D
_geom_hbond_atom_site_label_H
_geom_hbond_atom_site_label_A
_geom_hbond_distance_DH
_geom_hbond_distance_HA
_geom_hbond_distance_DA
_geom_hbond_angle_DHA
_geom_hbond_site_symmetry_A
_geom_hbond_publ_flag
O3 H3 O2 0.84(5) 1.96(5) 2.782(3) 167(4) 4 yes

loop_
_geom_torsion_atom_site_label_1
_geom_torsion_atom_site_label_2
_geom_torsion_atom_site_label_3
_geom_torsion_atom_site_label_4
_geom_torsion
C11 Si1 O1 C1 -43.8(3)
C12 Si1 O1 C1 76.1(3)
C13A Si1 O1 C1 -159.1(4)
C13B Si1 O1 C1 -178.5(6)
Si1 O1 C1 C10 -101.8(3)
Si1 O1 C1 C2 137.7(2)
O1 C1 C2 C17 -53.9(4)
C10 C1 C2 C17 -174.1(3)
O1 C1 C2 C3 178.6(2)
C10 C1 C2 C3 58.3(3)
C1 C2 C3 C8 -50.1(3)
C17 C2 C3 C8 -176.6(3)
C1 C2 C3 C4 -169.7(2)
C17 C2 C3 C4 63.8(3)
C1 C2 C3 C18 68.9(3)
C17 C2 C3 C18 -57.7(4)
C8 C3 C4 C5 43.1(3)
C18 C3 C4 C5 -76.0(3)
C2 C3 C4 C5 162.2(2)
C3 C4 C5 O3 70.2(3)
C3 C4 C5 C6 -44.7(3)
C3 C4 C5 C19 -168.4(2)
O3 C5 C6 O2 82.5(3)
C4 C5 C6 O2 -161.2(3)
C19 C5 C6 O2 -35.9(4)
O3 C5 C6 C7 -93.5(3)
C4 C5 C6 C7 22.8(3)
C19 C5 C6 C7 148.1(3)
O2 C6 C7 C8 -177.4(3)
C5 C6 C7 C8 -1.4(4)
C6 C7 C8 C9 176.3(3)
C6 C7 C8 C3 0.2(4)
C4 C3 C8 C7 -20.2(4)
C18 C3 C8 C7 100.8(3)
C2 C3 C8 C7 -138.0(3)
C4 C3 C8 C9 163.6(2)
C18 C3 C8 C9 -75.4(3)
C2 C3 C8 C9 45.8(3)
C7 C8 C9 C10 135.2(3)
C3 C8 C9 C10 -48.4(3)
O1 C1 C10 C9 -178.6(2)
C2 C1 C10 C9 -58.9(3)
C8 C9 C10 C1 53.4(3)
O1 Si1 C13A C14A -54.4(5)
C11 Si1 C13A C14A -171.5(4)
C12 Si1 C13A C14A 67.9(5)
O1 Si1 C13A C15A -174.0(5)
C11 Si1 C13A C15A 68.9(6)
C12 Si1 C13A C15A -51.8(7)
O1 Si1 C13A C16A 66.3(5)
C11 Si1 C13A C16A -50.8(5)
C12 Si1 C13A C16A -171.4(4)
O3 C5 C19 C20 59.0(3)
C4 C5 C19 C20 -61.0(3)
C6 C5 C19 C20 174.5(3)
O3 C5 C19 C22 -176.3(2)
C4 C5 C19 C22 63.6(3)
C6 C5 C19 C22 -60.8(3)
C22 C19 C20 C21 117.4(4)
C5 C19 C20 C21 -116.2(4)
